data_7120410
loop_
_publ_author_name
'Zhou, Yao'
'Tang, Zhonghe'
'Song, Qiuling'

_publ_section_title
;
 Co-Catalyzed Highly Selective C(sp3)&#x2212;H Nitration
;
_journal_name_full 'Chem. Commun.'
_journal_paper_doi 10.1039/C7CC04433J
_journal_year 2017
_chemical_compound_source NO
_chemical_formula_moiety 'C13 H13 N3 O2'
_chemical_formula_sum 'C13 H13 N3 O2'
_chemical_formula_weight 243.26
_chemical_melting_point Unaware
_chemical_name_common No
_chemical_name_systematic 4-(2-nitropropan-2-yl)-2-phenylpyrimidine
_space_group_crystal_system triclinic
_space_group_IT_number 2
_space_group_name_Hall '-P 1'
_space_group_name_H-M_alt 'P -1'
_symmetry_space_group_name_Hall '-P 1'
_symmetry_space_group_name_H-M 'P -1'
_atom_sites_solution_hydrogens geom
_atom_sites_solution_primary direct
_audit_block_doi 10.5517/ccdc.csd.cc1n7jfv
_audit_creation_date 2016-11-18
_audit_creation_method
;
Olex2 1.2
(compiled 2014.03.20 svn.r2914 for OlexSys, GUI svn.r4816)
;
_audit_update_record
;
2017-01-10 deposited with the CCDC.
2017-07-10 downloaded from the CCDC.
;
_cell_angle_alpha 89.395(10)
_cell_angle_beta 88.058(10)
_cell_angle_gamma 89.171(10)
_cell_formula_units_Z 4
_cell_length_a 7.3577(9)
_cell_length_b 9.9881(11)
_cell_length_c 16.612(2)
_cell_measurement_reflns_used 1377
_cell_measurement_temperature 295.28(10)
_cell_measurement_theta_max 27.4420
_cell_measurement_theta_min 3.4590
_cell_volume 1219.9(2)
_computing_cell_refinement 'CrysAlisPro 1.171.38.41 (Rigaku OD, 2015)'
_computing_data_collection 'CrysAlisPro 1.171.38.41 (Rigaku OD, 2015)'
_computing_data_reduction 'CrysAlisPro 1.171.38.41 (Rigaku OD, 2015)'
_computing_molecular_graphics 'Olex2 (Dolomanov et al., 2009)'
_computing_publication_material 'Olex2 (Dolomanov et al., 2009)'
_computing_structure_refinement 'ShelXL (Sheldrick, 2008)'
_computing_structure_solution 'ShelXS (Sheldrick, 2008)'
_diffrn_ambient_environment air
_diffrn_ambient_temperature 295.28(10)
_diffrn_detector 'CCD plate'
_diffrn_detector_area_resol_mean 16.1213
_diffrn_detector_type Eos
_diffrn_measured_fraction_theta_full 0.807
_diffrn_measured_fraction_theta_max 0.661
_diffrn_measurement_device 'four-circle diffractometer'
_diffrn_measurement_device_type 'Xcalibur, Eos, Gemini'
_diffrn_measurement_method '\w scans'
_diffrn_orient_matrix_type 'CrysAlisPro convention (1999,Acta A55,543-557)'
_diffrn_orient_matrix_UB_11 0.0014551000
_diffrn_orient_matrix_UB_12 -0.0670642000
_diffrn_orient_matrix_UB_13 0.0144639000
_diffrn_orient_matrix_UB_21 0.0201969000
_diffrn_orient_matrix_UB_22 -0.0228700000
_diffrn_orient_matrix_UB_23 -0.0396254000
_diffrn_orient_matrix_UB_31 0.0943211000
_diffrn_orient_matrix_UB_32 0.0048961000
_diffrn_orient_matrix_UB_33 0.0067798000
_diffrn_radiation_monochromator graphite
_diffrn_radiation_probe x-ray
_diffrn_radiation_type MoK\a
_diffrn_radiation_wavelength 0.71073
_diffrn_reflns_av_R_equivalents 0.0328
_diffrn_reflns_av_unetI/netI 0.0757
_diffrn_reflns_Laue_measured_fraction_full 0.807
_diffrn_reflns_Laue_measured_fraction_max 0.661
_diffrn_reflns_limit_h_max 9
_diffrn_reflns_limit_h_min -9
_diffrn_reflns_limit_k_max 12
_diffrn_reflns_limit_k_min -13
_diffrn_reflns_limit_l_max 21
_diffrn_reflns_limit_l_min -21
_diffrn_reflns_number 5677
_diffrn_reflns_point_group_measured_fraction_full 0.807
_diffrn_reflns_point_group_measured_fraction_max 0.661
_diffrn_reflns_theta_full 25.242
_diffrn_reflns_theta_max 29.106
_diffrn_reflns_theta_min 2.992
_diffrn_source 'fine-focus sealed X-ray tube'
_diffrn_source_type 'Enhance (Mo) X-ray Source'
_exptl_absorpt_coefficient_mu 0.092
_exptl_absorpt_correction_T_max 1.00000
_exptl_absorpt_correction_T_min 0.74337
_exptl_absorpt_correction_type multi-scan
_exptl_absorpt_process_details
;
CrysAlisPro 1.171.38.41 (Rigaku Oxford Diffraction, 2015)
Empirical absorption correction using spherical harmonics,
 implemented in SCALE3 ABSPACK scaling algorithm.
;
_exptl_crystal_colour white
_exptl_crystal_density_diffrn 1.325
_exptl_crystal_density_method 'not measured'
_exptl_crystal_description block
_exptl_crystal_F_000 512
_exptl_crystal_size_max 0.5
_exptl_crystal_size_mid 0.4
_exptl_crystal_size_min 0.3
_refine_diff_density_max 0.271
_refine_diff_density_min -0.283
_refine_diff_density_rms 0.066
_refine_ls_extinction_method none
_refine_ls_goodness_of_fit_ref 1.056
_refine_ls_hydrogen_treatment constr
_refine_ls_matrix_type full
_refine_ls_number_parameters 329
_refine_ls_number_reflns 4325
_refine_ls_number_restraints 0
_refine_ls_restrained_S_all 1.056
_refine_ls_R_factor_all 0.1379
_refine_ls_R_factor_gt 0.0862
_refine_ls_shift/su_max 0.000
_refine_ls_shift/su_mean 0.000
_refine_ls_structure_factor_coef Fsqd
_refine_ls_weighting_details 'w=1/[\s^2^(Fo^2^)+(0.1235P)^2^+0.5731P] where P=(Fo^2^+2Fc^2^)/3'
_refine_ls_weighting_scheme calc
_refine_ls_wR_factor_gt 0.2414
_refine_ls_wR_factor_ref 0.2856
_reflns_Friedel_coverage 0.000
_reflns_number_gt 2451
_reflns_number_total 4325
_reflns_threshold_expression 'I > 2\s(I)'
_cod_data_source_file c7cc04433j2.cif
_cod_data_source_block exp_3037
_cod_original_cell_volume 1219.9(3)
_cod_database_code 7120410
_shelxl_version_number 2014-1
_shelx_space_group_comment
;
The symmetry employed for this shelxl refinement is uniquely defined
by the following loop, which should always be used as a source of
symmetry information in preference to the above space-group names.
They are only intended as comments.
;
_reflns_odcompleteness_completeness 79.24
_reflns_odcompleteness_iscentric 1
_reflns_odcompleteness_theta 26.32
_olex2_refinement_description
;
1. Fixed Uiso
 At 1.2 times of:
  All C(H) groups
 At 1.5 times of:
  All C(H,H,H) groups
2.a Aromatic/amide H refined with riding coordinates:
 C6(H6), C10(H10), C14(H14), C17(H17), C18(H18), C19(H19), C20(H20), C23(H23),
 C24(H24), C26(H26), C28(H28), C30(H30), C31(H31), C33(H33)
2.b Idealised Me refined as rotating group:
 C29(H29A,H29B,H29C), C32(H32A,H32B,H32C), C34(H34A,H34B,H34C), C35(H35A,H35B,
 H35C)
;
_oxdiff_exptl_absorpt_empirical_details
;
Empirical correction (ABSPACK) includes:
- Absorption correction using spherical harmonics
- Frame scaling
;
_oxdiff_exptl_absorpt_empirical_full_max 1.594
_oxdiff_exptl_absorpt_empirical_full_min 0.635

loop_
_space_group_symop_operation_xyz
'x, y, z'
'-x, -y, -z'

loop_
_atom_site_label
_atom_site_type_symbol
_atom_site_fract_x
_atom_site_fract_y
_atom_site_fract_z
_atom_site_U_iso_or_equiv
_atom_site_adp_type
_atom_site_occupancy
_atom_site_site_symmetry_order
_atom_site_calc_flag
_atom_site_refinement_flags_posn
N1 N 0.2480(4) 0.5821(3) 0.37328(18) 0.0415(8) Uani 1 1 d .
N2 N 0.7264(4) 0.0952(3) 0.12661(19) 0.0463(8) Uani 1 1 d .
N3 N 0.2969(5) 0.6417(4) 0.5093(2) 0.0525(9) Uani 1 1 d .
C4 C 0.2602(5) 0.5529(4) 0.4524(2) 0.0387(9) Uani 1 1 d .
C5 C 0.2320(5) 0.4125(4) 0.4770(2) 0.0412(9) Uani 1 1 d .
C6 C 0.2275(6) 0.3764(5) 0.5585(2) 0.0556(11) Uani 1 1 d .
H6 H 0.2394 0.4415 0.5975 0.067 Uiso 1 1 calc R
C7 C 0.7313(5) 0.0698(4) 0.0481(2) 0.0448(10) Uani 1 1 d .
C8 C 0.2715(5) 0.7095(4) 0.3507(2) 0.0403(9) Uani 1 1 d .
N9 N 0.7054(5) 0.1613(4) -0.0105(2) 0.0576(10) Uani 1 1 d .
C10 C 0.2102(6) 0.3138(4) 0.4211(3) 0.0515(11) Uani 1 1 d .
H10 H 0.2128 0.3365 0.3666 0.062 Uiso 1 1 calc R
C11 C 0.7650(5) -0.0704(4) 0.0225(2) 0.0472(10) Uani 1 1 d .
C12 C 0.2583(5) 0.7422(4) 0.2609(2) 0.0474(10) Uani 1 1 d .
O13 O -0.0082(6) 0.6193(4) 0.2409(2) 0.0817(12) Uani 1 1 d .
C14 C 0.3258(6) 0.7670(5) 0.4843(3) 0.0591(12) Uani 1 1 d .
H14 H 0.3544 0.8306 0.5222 0.071 Uiso 1 1 calc R
N15 N 0.1540(7) 0.6264(4) 0.2247(2) 0.0599(11) Uani 1 1 d .
C16 C 0.6970(5) 0.2464(4) 0.2393(2) 0.0464(10) Uani 1 1 d .
C17 C 0.8045(5) -0.1692(5) 0.0800(3) 0.0528(11) Uani 1 1 d .
H17 H 0.8079 -0.1469 0.1341 0.063 Uiso 1 1 calc R
C18 C 0.1847(6) 0.1829(5) 0.4436(3) 0.0626(12) Uani 1 1 d .
H18 H 0.1687 0.1181 0.4048 0.075 Uiso 1 1 calc R
C19 C 0.6668(6) 0.3221(5) 0.0933(3) 0.0573(11) Uani 1 1 d .
H19 H 0.6441 0.4103 0.1085 0.069 Uiso 1 1 calc R
C20 C 0.7573(6) -0.1083(5) -0.0578(3) 0.0585(12) Uani 1 1 d .
H20 H 0.7294 -0.0445 -0.0969 0.070 Uiso 1 1 calc R
C21 C 0.6949(5) 0.2209(4) 0.1494(2) 0.0437(9) Uani 1 1 d .
N22 N 0.5780(7) 0.1353(4) 0.2773(2) 0.0656(12) Uani 1 1 d .
C23 C 0.3152(6) 0.8063(4) 0.4053(3) 0.0543(11) Uani 1 1 d .
H23 H 0.3364 0.8943 0.3892 0.065 Uiso 1 1 calc R
C24 C 0.2055(7) 0.2437(5) 0.5811(3) 0.0665(13) Uani 1 1 d .
H24 H 0.2061 0.2199 0.6354 0.080 Uiso 1 1 calc R
O25 O 0.4203(6) 0.1349(4) 0.2573(2) 0.0933(14) Uani 1 1 d .
C26 C 0.8323(6) -0.3336(6) -0.0238(3) 0.0676(14) Uani 1 1 d .
H26 H 0.8566 -0.4211 -0.0400 0.081 Uiso 1 1 calc R
O27 O 0.2369(6) 0.5478(4) 0.1816(2) 0.0937(13) Uani 1 1 d .
C28 C 0.7901(7) -0.2381(5) -0.0799(3) 0.0667(13) Uani 1 1 d .
H28 H 0.7837 -0.2617 -0.1338 0.080 Uiso 1 1 calc R
C29 C 0.6119(7) 0.3773(5) 0.2670(3) 0.0647(13) Uani 1 1 d .
H29A H 0.6877 0.4501 0.2494 0.097 Uiso 1 1 calc GR
H29B H 0.5998 0.3771 0.3248 0.097 Uiso 1 1 calc GR
H29C H 0.4939 0.3880 0.2446 0.097 Uiso 1 1 calc GR
C30 C 0.1829(7) 0.1474(5) 0.5246(3) 0.0674(13) Uani 1 1 d .
H30 H 0.1665 0.0587 0.5404 0.081 Uiso 1 1 calc R
C31 C 0.8391(6) -0.3014(5) 0.0562(3) 0.0638(13) Uani 1 1 d .
H31 H 0.8663 -0.3670 0.0943 0.077 Uiso 1 1 calc R
C32 C 0.4453(6) 0.7515(5) 0.2225(3) 0.0688(14) Uani 1 1 d .
H32A H 0.5106 0.8214 0.2475 0.103 Uiso 1 1 calc GR
H32B H 0.4358 0.7712 0.1661 0.103 Uiso 1 1 calc GR
H32C H 0.5090 0.6678 0.2292 0.103 Uiso 1 1 calc GR
C33 C 0.6745(7) 0.2847(5) 0.0138(3) 0.0662(13) Uani 1 1 d .
H33 H 0.6569 0.3508 -0.0252 0.079 Uiso 1 1 calc R
C34 C 0.8872(7) 0.2323(7) 0.2690(3) 0.0854(18) Uani 1 1 d .
H34A H 0.9346 0.1446 0.2565 0.128 Uiso 1 1 calc GR
H34B H 0.8856 0.2447 0.3263 0.128 Uiso 1 1 calc GR
H34C H 0.9630 0.2986 0.2432 0.128 Uiso 1 1 calc GR
C35 C 0.1454(7) 0.8683(5) 0.2454(3) 0.0651(13) Uani 1 1 d .
H35A H 0.0319 0.8633 0.2755 0.098 Uiso 1 1 calc GR
H35B H 0.1223 0.8757 0.1890 0.098 Uiso 1 1 calc GR
H35C H 0.2106 0.9452 0.2619 0.098 Uiso 1 1 calc GR
O36 O 0.6416(8) 0.0586(4) 0.3253(3) 0.1212(18) Uani 1 1 d .

loop_
_atom_site_aniso_label
_atom_site_aniso_U_11
_atom_site_aniso_U_22
_atom_site_aniso_U_33
_atom_site_aniso_U_23
_atom_site_aniso_U_13
_atom_site_aniso_U_12
N1 0.0500(18) 0.0388(19) 0.0359(16) -0.0010(14) -0.0022(13) -0.0021(14)
N2 0.054(2) 0.047(2) 0.0384(17) -0.0038(16) -0.0058(14) -0.0032(15)
N3 0.067(2) 0.056(2) 0.0350(17) -0.0058(17) -0.0049(15) -0.0058(17)
C4 0.0398(19) 0.041(2) 0.0356(19) -0.0030(17) -0.0024(15) 0.0020(15)
C5 0.037(2) 0.047(3) 0.039(2) 0.0023(18) -0.0024(15) 0.0005(16)
C6 0.075(3) 0.055(3) 0.037(2) 0.004(2) 0.000(2) -0.002(2)
C7 0.043(2) 0.058(3) 0.0337(19) -0.0001(18) -0.0012(16) -0.0091(18)
C8 0.051(2) 0.032(2) 0.0390(19) 0.0000(16) -0.0031(16) -0.0016(16)
N9 0.071(2) 0.063(3) 0.0395(19) 0.0103(19) 0.0000(17) -0.0124(19)
C10 0.068(3) 0.045(3) 0.042(2) 0.0036(19) -0.0068(19) -0.006(2)
C11 0.045(2) 0.059(3) 0.038(2) -0.006(2) 0.0002(16) -0.0099(18)
C12 0.057(2) 0.043(2) 0.042(2) 0.0017(19) -0.0024(18) -0.0117(19)
O13 0.088(3) 0.085(3) 0.074(2) 0.013(2) -0.024(2) -0.043(2)
C14 0.081(3) 0.050(3) 0.048(2) -0.013(2) -0.012(2) -0.004(2)
N15 0.096(3) 0.050(2) 0.0352(19) 0.0041(18) -0.018(2) -0.016(2)
C16 0.056(2) 0.037(2) 0.047(2) -0.0005(18) -0.0074(18) -0.0044(18)
C17 0.054(2) 0.060(3) 0.045(2) -0.009(2) -0.0064(18) 0.001(2)
C18 0.081(3) 0.049(3) 0.059(3) -0.005(2) -0.002(2) -0.004(2)
C19 0.074(3) 0.043(3) 0.055(3) 0.007(2) -0.004(2) -0.006(2)
C20 0.076(3) 0.063(3) 0.037(2) -0.005(2) 0.003(2) -0.013(2)
C21 0.048(2) 0.040(2) 0.043(2) 0.0027(19) -0.0034(17) -0.0060(17)
N22 0.116(4) 0.049(2) 0.0330(18) -0.0075(17) -0.002(2) -0.019(2)
C23 0.072(3) 0.040(2) 0.052(2) -0.002(2) -0.009(2) -0.008(2)
C24 0.077(3) 0.072(4) 0.050(3) 0.016(3) 0.002(2) -0.002(3)
O25 0.103(3) 0.106(3) 0.072(3) -0.021(2) 0.014(2) -0.053(2)
C26 0.066(3) 0.069(3) 0.069(3) -0.025(3) -0.001(2) -0.005(2)
O27 0.161(4) 0.057(2) 0.064(2) -0.015(2) -0.015(2) -0.006(2)
C28 0.082(3) 0.070(4) 0.048(3) -0.015(3) 0.003(2) -0.012(3)
C29 0.091(3) 0.048(3) 0.056(3) -0.010(2) 0.001(2) -0.006(2)
C30 0.073(3) 0.055(3) 0.074(3) 0.020(3) -0.003(3) -0.008(2)
C31 0.072(3) 0.059(3) 0.060(3) -0.008(2) -0.013(2) 0.007(2)
C32 0.081(3) 0.075(4) 0.050(3) -0.002(3) 0.009(2) -0.006(3)
C33 0.094(4) 0.056(3) 0.049(3) 0.015(2) -0.008(2) -0.010(3)
C34 0.075(3) 0.117(5) 0.066(3) -0.020(3) -0.023(3) 0.007(3)
C35 0.081(3) 0.046(3) 0.069(3) 0.014(2) -0.019(3) -0.002(2)
O36 0.237(5) 0.061(3) 0.067(3) 0.025(2) -0.036(3) -0.021(3)

loop_
_atom_type_symbol
_atom_type_description
_atom_type_scat_dispersion_real
_atom_type_scat_dispersion_imag
_atom_type_scat_source
C C 0.0033 0.0016 'International Tables Vol C Tables 4.2.6.8 and 6.1.1.4'
H H 0.0000 0.0000 'International Tables Vol C Tables 4.2.6.8 and 6.1.1.4'
N N 0.0061 0.0033 'International Tables Vol C Tables 4.2.6.8 and 6.1.1.4'
O O 0.0106 0.0060 'International Tables Vol C Tables 4.2.6.8 and 6.1.1.4'

loop_
_geom_angle_atom_site_label_1
_geom_angle_atom_site_label_2
_geom_angle_atom_site_label_3
_geom_angle
C8 N1 C4 117.1(3)
C21 N2 C7 117.8(4)
C14 N3 C4 116.4(4)
N1 C4 C5 116.8(3)
N3 C4 N1 124.9(4)
N3 C4 C5 118.3(4)
C6 C5 C4 120.2(4)
C10 C5 C4 121.5(4)
C10 C5 C6 118.3(4)
C24 C6 C5 120.0(4)
N2 C7 N9 125.2(4)
N2 C7 C11 118.0(4)
N9 C7 C11 116.9(4)
N1 C8 C12 117.0(3)
N1 C8 C23 121.5(4)
C23 C8 C12 121.4(4)
C33 N9 C7 115.7(4)
C18 C10 C5 121.7(4)
C17 C11 C7 119.9(4)
C20 C11 C7 121.9(4)
C20 C11 C17 118.2(4)
C8 C12 N15 106.0(3)
C32 C12 C8 110.0(3)
C32 C12 N15 110.5(4)
C32 C12 C35 111.6(4)
C35 C12 C8 112.5(4)
C35 C12 N15 106.0(3)
N3 C14 C23 122.9(4)
O13 N15 C12 117.8(4)
O27 N15 C12 118.5(4)
O27 N15 O13 123.7(4)
C21 C16 N22 104.4(3)
C29 C16 C21 115.8(4)
C29 C16 N22 106.0(4)
C34 C16 C21 110.4(4)
C34 C16 N22 109.4(4)
C34 C16 C29 110.3(4)
C31 C17 C11 120.3(4)
C10 C18 C30 119.7(5)
C33 C19 C21 116.2(4)
C28 C20 C11 120.8(5)
N2 C21 C16 116.1(4)
N2 C21 C19 121.2(4)
C19 C21 C16 122.7(4)
O25 N22 C16 115.9(4)
O36 N22 C16 119.7(5)
O36 N22 O25 124.4(5)
C14 C23 C8 117.0(4)
C30 C24 C6 120.7(5)
C28 C26 C31 120.5(5)
C26 C28 C20 120.8(5)
C24 C30 C18 119.6(5)
C26 C31 C17 119.4(5)
N9 C33 C19 124.0(4)

loop_
_geom_bond_atom_site_label_1
_geom_bond_atom_site_label_2
_geom_bond_distance
N1 C4 1.348(5)
N1 C8 1.335(5)
N2 C7 1.331(5)
N2 C21 1.329(5)
N3 C4 1.340(5)
N3 C14 1.332(6)
C4 C5 1.472(6)
C5 C6 1.397(5)
C5 C10 1.376(6)
C6 C24 1.384(7)
C7 N9 1.345(5)
C7 C11 1.483(6)
C8 C12 1.529(5)
C8 C23 1.382(5)
N9 C33 1.316(6)
C10 C18 1.369(6)
C11 C17 1.400(6)
C11 C20 1.395(6)
C12 N15 1.536(5)
C12 C32 1.501(6)
C12 C35 1.524(6)
O13 N15 1.217(5)
C14 C23 1.371(6)
N15 O27 1.213(6)
C16 C21 1.520(5)
C16 N22 1.540(6)
C16 C29 1.511(6)
C16 C34 1.504(6)
C17 C31 1.400(6)
C18 C30 1.388(7)
C19 C21 1.386(6)
C19 C33 1.376(7)
C20 C28 1.368(7)
N22 O25 1.218(5)
N22 O36 1.202(5)
C24 C30 1.366(7)
C26 C28 1.366(7)
C26 C31 1.375(7)
